data_4002947
loop_
_publ_author_name
'Gouget, Guillaume'
'Duttine, Mathieu'
'Chung, U-Chan'
'Fourcade, S\'ebastien'
'Mauvy, Fabrice'
'Braida, Marc-David'
'Le Mercier, Thierry'
'Demourgues, Alain'

_publ_section_title
;
 High Ionic Conductivity in Oxygen-Deficient Ti-Substituted Sodium
 Niobates and the Key Role of Structural Features
;
_journal_issue 8
_journal_name_full 'Chemistry of Materials'
_journal_page_first 2828
_journal_paper_doi 10.1021/acs.chemmater.8b05292
_journal_volume 31
_journal_year 2019
_chemical_formula_sum 'Na Nb0.9 O2.95 Ti0.1'
_chemical_formula_weight 158.6
_space_group_IT_number 26
_space_group_name_Hall 'P -2a 2a'
_space_group_name_H-M_alt 'P 21 m a'
_symmetry_cell_setting orthorhombic
_symmetry_Int_Tables_number 26
_symmetry_space_group_name_Hall 'P -2a 2a'
_symmetry_space_group_name_H-M 'P 21 m a'
_cell_angle_alpha 90
_cell_angle_beta 90
_cell_angle_gamma 90
_cell_formula_units_Z 4
_cell_length_a 5.5495(3)
_cell_length_b 7.7714(4)
_cell_length_c 5.5088(3)
_cell_measurement_temperature 293
_cell_volume 237.58(2)
_diffrn_ambient_temperature 293
_diffrn_radiation_probe x-ray
_diffrn_radiation_wavelength 1.541871
_exptl_absorpt_coefficient_mu 39.897
_exptl_crystal_density_diffrn 4.4338
_exptl_crystal_F_000 295
_pd_instr_location ' ?'
_pd_meas_2theta_range_inc 0.017
_pd_meas_2theta_range_max 79.985
_pd_meas_2theta_range_min 8.024
_pd_meas_number_of_points 4234
_pd_proc_2theta_range_inc 0.017
_pd_proc_2theta_range_max 79.985
_pd_proc_2theta_range_min 8.024
_pd_proc_ls_background_function 'Manual background'
_pd_proc_ls_pref_orient_corr none
_pd_proc_ls_profile_function Pseudo-Voigt
_pd_proc_ls_prof_R_factor 0.0442
_pd_proc_ls_prof_wR_expected 0.0198
_pd_proc_ls_prof_wR_factor 0.0598
_refine_ls_goodness_of_fit_all 3.03
_refine_ls_number_constraints 4
_refine_ls_number_parameters 27
_refine_ls_number_restraints 0
_refine_ls_R_factor_all 0.0418
_refine_ls_R_factor_gt 0.0355
_refine_ls_shift/su_max 3.9414
_refine_ls_shift/su_mean 1.1780
_refine_ls_weighting_scheme sigma
_refine_ls_wR_factor_all 0.0536
_refine_ls_wR_factor_gt 0.0510
_cod_data_source_file cm8b05292_si_006.cif
_cod_data_source_block I
_cod_depositor_comments
;
The following automatic conversions were performed:

'_diffrn_radiation_probe' value 'X-ray' changed to 'x-ray' according
to
/home/data/users/saulius/crontab/automatic-downloads/current/ACS/lib/dictionaries/cif_core.dic
dictionary named 'cif_core.dic' version 2.4.2 from 2011-04-26.

Automatic conversion script
Id: cif_fix_values 4973 2017-02-22 13:04:09Z antanas 
;
_cod_original_sg_symbol_Hall 'P 2xa;-2y;-2za'
_cod_original_formula_sum 'Na1 Nb0.9 O2.95 Ti0.1'
_cod_database_code 4002947

loop_
_space_group_symop_id
_space_group_symop_operation_xyz
1 x,y,z
2 x+1/2,-y,-z
3 x+1/2,y,-z
4 x,-y,z

loop_
_atom_site_label
_atom_site_type_symbol
_atom_site_fract_x
_atom_site_fract_y
_atom_site_fract_z
_atom_site_adp_type
_atom_site_U_iso_or_equiv
_atom_site_site_symmetry_multiplicity
_atom_site_occupancy
_atom_site_calc_flag
Nb1 Nb 0.2604(3) 0.2495(11) 0.2475(7) Uiso 0.0063 4 0.9 d
Ti1 Ti 0.2604(3) 0.2495(11) 0.2475(7) Uiso 0.0063 4 0.1 d
Na1 Na 0.293(3) 0 0.746(4) Uiso 0.0127 2 1 d
Na2 Na 0.292(3) 0.5 0.744(3) Uiso 0.0127 2 1 d
O1 O 0.185(3) 0 0.314(4) Uiso 0.0127 2 1 d
O2 O 0.226(5) 0.5 0.164(5) Uiso 0.0127 2 0.9667 d
O3 O 0.044(4) 0.267(4) 0.556(3) Uiso 0.0127 4 0.9667 d
O4 O -0.020(4) 0.228(3) 0.010(4) Uiso 0.0127 4 1 d

loop_
_atom_type_symbol
_atom_type_scat_dispersion_real
_atom_type_scat_dispersion_imag
_atom_type_scat_source
Na 0.1353 0.1239 'International Tables Vol C tables 4.2.6.8 and 6.1.1.1'
Nb -0.1121 2.4826 'International Tables Vol C tables 4.2.6.8 and 6.1.1.1'
O 0.0492 0.0322 'International Tables Vol C tables 4.2.6.8 and 6.1.1.1'
Ti 0.2191 1.8069 'International Tables Vol C tables 4.2.6.8 and 6.1.1.1'

loop_
_geom_bond_atom_site_label_1
_geom_bond_atom_site_label_2
_geom_bond_site_symmetry_2
_geom_bond_distance
Nb1 Ti1 . 0
Nb1 Na1 1_554 3.37975(12)
Nb1 Na1 . 3.36744(12)
Nb1 Na1 2_456 3.23785(11)
Nb1 Na1 2_556 3.53637(13)
Nb1 Na2 1_554 3.39048(12)
Nb1 Na2 . 3.36391(11)
Nb1 Na2 2_466 3.24862(11)
Nb1 Na2 2_566 3.53355(13)
Nb1 O3 3_556 1.91334(7)
Nb1 O4 3_555 1.87602(6)
Ti1 Na1 1_554 3.37975(12)
Ti1 Na1 . 3.36744(12)
Ti1 Na1 2_456 3.23785(11)
Ti1 Na1 2_556 3.53637(13)
Ti1 Na2 1_554 3.39048(12)
Ti1 Na2 . 3.36391(11)
Ti1 Na2 2_466 3.24862(11)
Ti1 Na2 2_566 3.53355(13)
Ti1 O1 . 2.01772(8)
Ti1 O2 . 2.00900(8)
Ti1 O3 . 2.08683(7)
Ti1 O3 3_556 1.91334(7)
Ti1 O4 . 2.04112(7)
Ti1 O4 3_555 1.87602(6)
Na1 Na1 2_456 3.87949(13)
Na1 Na1 2_457 3.94020(13)
Na1 Na1 2_556 3.87949(13)
Na1 Na1 2_557 3.94020(13)
Na1 Na2 1_545 3.88573(16)
Na1 Na2 . 3.88573(16)
Na1 O1 2_556 2.19658(10)
Na2 Na2 2_466 3.86729(13)
Na2 Na2 2_467 3.95264(13)
Na2 Na2 2_566 3.86729(13)
Na2 Na2 2_567 3.95264(13)
Na2 O2 1_556 2.33845(11)
